data_7102680
loop_
_publ_author_name
'Turner, David R'
'Spencer, Elinor C'
'Howard, Judith A K'
'Tocher, Derek A'
'Steed, Jonathan W'

_publ_section_title
;
 A modular, self-assembled, separated ion pair binding system.
;
_journal_issue 12
_journal_name_full 'Chemical communications (Cambridge, England)'
_journal_page_first 1352
_journal_page_last 1353
_journal_paper_doi 10.1039/b402882a
_journal_year 2004
_chemical_formula_sum 'C52 H52 Ag2 N12 O8 S'
_chemical_formula_weight 1220.86
_chemical_name_systematic
;
?
;
_space_group_IT_number 114
_symmetry_cell_setting tetragonal
_symmetry_space_group_name_Hall 'P -4 2n'
_symmetry_space_group_name_H-M 'P -4 21 c'
_atom_sites_solution_hydrogens geom
_atom_sites_solution_primary direct
_atom_sites_solution_secondary difmap
_audit_creation_method SHELXL-97
_cell_angle_alpha 90.00
_cell_angle_beta 90.00
_cell_angle_gamma 90.00
_cell_formula_units_Z 2
_cell_length_a 17.4146(6)
_cell_length_b 17.4146(6)
_cell_length_c 8.2655(6)
_cell_measurement_temperature 150(2)
_cell_volume 2506.7(2)
_computing_cell_refinement 'Bruker SAINT'
_computing_data_collection 'Bruker SMART'
_computing_data_reduction 'Bruker SAINT'
_computing_structure_refinement 'SHELXL-97 (Sheldrick, 1997)'
_computing_structure_solution 'SHELXS-97 (Sheldrick, 1990)'
_diffrn_ambient_temperature 150(2)
_diffrn_measured_fraction_theta_full 0.998
_diffrn_measured_fraction_theta_max 0.991
_diffrn_measurement_device_type 'Bruker SMART APEX diffractometer'
_diffrn_measurement_method '\w rotation with narrow frames'
_diffrn_radiation_monochromator graphite
_diffrn_radiation_source 'fine-focus sealed tube'
_diffrn_radiation_type MoK\a
_diffrn_radiation_wavelength 0.71073
_diffrn_reflns_av_R_equivalents 0.0299
_diffrn_reflns_av_sigmaI/netI 0.0210
_diffrn_reflns_limit_h_max 23
_diffrn_reflns_limit_h_min -22
_diffrn_reflns_limit_k_max 22
_diffrn_reflns_limit_k_min -22
_diffrn_reflns_limit_l_max 10
_diffrn_reflns_limit_l_min -10
_diffrn_reflns_number 21760
_diffrn_reflns_theta_full 26.00
_diffrn_reflns_theta_max 28.28
_diffrn_reflns_theta_min 1.65
_diffrn_standards_number 0
_exptl_absorpt_coefficient_mu 0.892
_exptl_absorpt_correction_T_max 0.9321
_exptl_absorpt_correction_T_min 0.7634
_exptl_absorpt_correction_type multi-scan
_exptl_crystal_colour colourless
_exptl_crystal_density_diffrn 1.618
_exptl_crystal_density_method 'not measured'
_exptl_crystal_description block
_exptl_crystal_F_000 1244
_exptl_crystal_size_max 0.32
_exptl_crystal_size_mid 0.12
_exptl_crystal_size_min 0.08
_refine_diff_density_max 0.500
_refine_diff_density_min -0.575
_refine_diff_density_rms 0.058
_refine_ls_abs_structure_details 'Flack H D (1983), Acta Cryst. A39, 876-881'
_refine_ls_abs_structure_Flack -0.01(3)
_refine_ls_extinction_method none
_refine_ls_goodness_of_fit_ref 1.067
_refine_ls_hydrogen_treatment mixed
_refine_ls_matrix_type full
_refine_ls_number_parameters 170
_refine_ls_number_reflns 3055
_refine_ls_number_restraints 0
_refine_ls_restrained_S_all 1.067
_refine_ls_R_factor_all 0.0329
_refine_ls_R_factor_gt 0.0307
_refine_ls_shift/su_max 0.000
_refine_ls_shift/su_mean 0.000
_refine_ls_structure_factor_coef Fsqd
_refine_ls_weighting_details 'calc w==1/[\s^2^(Fo^2^)+(0.0406P)^2^+0.9264P] where P==(Fo^2^+2Fc^2^)/3'
_refine_ls_weighting_scheme calc
_refine_ls_wR_factor_gt 0.0749
_refine_ls_wR_factor_ref 0.0761
_reflns_number_gt 2908
_reflns_number_total 3055
_reflns_threshold_expression I>2\s(I)
_cod_data_source_file b402882a.txt
_cod_data_source_block str0192
_cod_original_sg_symbol_H-M P-42(1)c
_cod_database_code 7102680

loop_
_symmetry_equiv_pos_as_xyz
'x, y, z'
'-x, -y, z'
'y, -x, -z'
'-y, x, -z'
'-x+1/2, y+1/2, -z+1/2'
'x+1/2, -y+1/2, -z+1/2'
'-y+1/2, -x+1/2, z+1/2'
'y+1/2, x+1/2, z+1/2'

loop_
_atom_site_label
_atom_site_type_symbol
_atom_site_fract_x
_atom_site_fract_y
_atom_site_fract_z
_atom_site_U_iso_or_equiv
_atom_site_adp_type
_atom_site_occupancy
_atom_site_symmetry_multiplicity
_atom_site_calc_flag
_atom_site_refinement_flags
Ag1 Ag 1.0000 0.5000 0.18502(3) 0.04582(10) Uani 1 2 d S
O1 O 0.81794(9) 0.52835(11) 0.6562(2) 0.0334(4) Uani 1 1 d .
N1 N 0.88337(10) 0.47125(13) 0.1971(3) 0.0318(4) Uani 1 1 d .
N2 N 0.72157(9) 0.49781(13) 0.4782(2) 0.0247(3) Uani 1 1 d .
H2B H 0.6714 0.4961 0.4661 0.030 Uiso 1 1 calc R
N3 N 0.69118(10) 0.54412(11) 0.7265(2) 0.0242(4) Uani 1 1 d .
H3B H 0.6442 0.5385 0.6889 0.029 Uiso 1 1 calc R
C1 C 0.85025(15) 0.42663(18) 0.0860(3) 0.0401(6) Uani 1 1 d .
H1A H 0.8796 0.4096 -0.0039 0.048 Uiso 1 1 calc R
C2 C 0.77376(16) 0.40450(17) 0.0986(4) 0.0403(6) Uani 1 1 d .
H2A H 0.7506 0.3737 0.0173 0.048 Uiso 1 1 calc R
C3 C 0.73224(13) 0.42806(15) 0.2310(3) 0.0309(5) Uani 1 1 d .
H3A H 0.6802 0.4128 0.2425 0.037 Uiso 1 1 calc R
C4 C 0.76602(12) 0.47392(13) 0.3475(3) 0.0228(4) Uani 1 1 d .
C5 C 0.84240(11) 0.49548(15) 0.3251(3) 0.0265(4) Uani 1 1 d .
H5A H 0.8661 0.5282 0.4024 0.032 Uiso 1 1 calc R
C6 C 0.74901(12) 0.52397(13) 0.6249(3) 0.0240(4) Uani 1 1 d .
C7 C 0.69766(12) 0.57318(12) 0.8863(3) 0.0231(4) Uani 1 1 d .
C8 C 0.76460(13) 0.60378(14) 0.9522(3) 0.0275(5) Uani 1 1 d .
H8A H 0.8114 0.6020 0.8932 0.033 Uiso 1 1 calc R
C9 C 0.76241(14) 0.63684(14) 1.1047(3) 0.0300(5) Uani 1 1 d .
H9A H 0.8080 0.6587 1.1479 0.036 Uiso 1 1 calc R
C10 C 0.69525(13) 0.63898(13) 1.1969(3) 0.0267(5) Uani 1 1 d .
C11 C 0.63037(13) 0.60448(13) 1.1321(3) 0.0273(5) Uani 1 1 d .
H11A H 0.5845 0.6029 1.1941 0.033 Uiso 1 1 calc R
C12 C 0.63108(12) 0.57236(13) 0.9792(3) 0.0251(5) Uani 1 1 d .
H12A H 0.5857 0.5495 0.9372 0.030 Uiso 1 1 calc R
C13 C 0.69192(17) 0.67908(17) 1.3592(3) 0.0393(6) Uani 1 1 d .
H13A H 0.6401 0.6744 1.4042 0.059 Uiso 1 1 calc R
H13B H 0.7046 0.7335 1.3452 0.059 Uiso 1 1 calc R
H13C H 0.7289 0.6553 1.4332 0.059 Uiso 1 1 calc R
S1 S 0.0000 0.0000 0.0000 0.01705(17) Uani 1 4 d S
O2 O 0.05745(9) 0.03994(9) 0.1012(2) 0.0284(4) Uani 1 1 d .

loop_
_atom_site_aniso_label
_atom_site_aniso_U_11
_atom_site_aniso_U_22
_atom_site_aniso_U_33
_atom_site_aniso_U_23
_atom_site_aniso_U_13
_atom_site_aniso_U_12
Ag1 0.01336(11) 0.0889(2) 0.03525(14) 0.000 0.000 -0.00046(15)
O1 0.0175(7) 0.0479(10) 0.0348(9) -0.0028(7) -0.0034(6) 0.0020(7)
N1 0.0158(8) 0.0450(11) 0.0345(10) 0.0024(9) -0.0010(8) 0.0045(8)
N2 0.0140(7) 0.0296(8) 0.0305(8) -0.0018(10) 0.0000(6) -0.0019(8)
N3 0.0174(8) 0.0280(10) 0.0273(9) 0.0011(7) -0.0012(7) -0.0022(7)
C1 0.0251(12) 0.0569(17) 0.0382(14) -0.0117(13) 0.0044(10) 0.0096(11)
C2 0.0281(13) 0.0502(17) 0.0427(16) -0.0186(13) -0.0018(11) -0.0002(11)
C3 0.0201(10) 0.0334(12) 0.0391(13) -0.0060(11) 0.0013(9) -0.0044(9)
C4 0.0171(9) 0.0222(9) 0.0290(11) 0.0042(8) -0.0009(8) 0.0023(7)
C5 0.0171(8) 0.0308(10) 0.0318(10) 0.0034(12) -0.0031(7) 0.0001(9)
C6 0.0198(10) 0.0234(10) 0.0289(10) 0.0064(9) -0.0024(8) 0.0011(7)
C7 0.0212(10) 0.0212(10) 0.0269(10) 0.0066(9) -0.0025(8) 0.0008(8)
C8 0.0222(10) 0.0326(12) 0.0277(11) 0.0086(9) 0.0001(9) -0.0060(9)
C9 0.0271(11) 0.0334(13) 0.0295(12) 0.0096(10) -0.0085(10) -0.0091(10)
C10 0.0282(11) 0.0245(11) 0.0274(11) 0.0035(9) -0.0037(9) 0.0005(9)
C11 0.0236(11) 0.0268(11) 0.0314(12) 0.0017(9) -0.0002(9) 0.0042(8)
C12 0.0197(10) 0.0233(10) 0.0323(12) 0.0022(9) -0.0043(9) 0.0023(8)
C13 0.0412(14) 0.0429(15) 0.0337(14) -0.0060(11) -0.0040(11) 0.0000(12)
S1 0.0142(2) 0.0142(2) 0.0227(4) 0.000 0.000 0.000
O2 0.0246(8) 0.0225(8) 0.0379(9) -0.0068(7) -0.0093(7) 0.0007(6)

loop_
_atom_type_symbol
_atom_type_description
_atom_type_scat_dispersion_real
_atom_type_scat_dispersion_imag
_atom_type_scat_source
C C 0.0033 0.0016 'International Tables Vol C Tables 4.2.6.8 and 6.1.1.4'
H H 0.0000 0.0000 'International Tables Vol C Tables 4.2.6.8 and 6.1.1.4'
N N 0.0061 0.0033 'International Tables Vol C Tables 4.2.6.8 and 6.1.1.4'
O O 0.0106 0.0060 'International Tables Vol C Tables 4.2.6.8 and 6.1.1.4'
S S 0.1246 0.1234 'International Tables Vol C Tables 4.2.6.8 and 6.1.1.4'
Ag Ag -0.8971 1.1015 'International Tables Vol C Tables 4.2.6.8 and 6.1.1.4'

loop_
_geom_angle_atom_site_label_1
_geom_angle_atom_site_label_2
_geom_angle_atom_site_label_3
_geom_angle
_geom_angle_site_symmetry_1
_geom_angle_site_symmetry_3
N1 Ag1 N1 174.55(12) 2_765 .
C1 N1 C5 119.7(2) . .
C1 N1 Ag1 121.73(17) . .
C5 N1 Ag1 118.50(16) . .
C6 N2 C4 125.99(17) . .
C6 N3 C7 127.53(19) . .
N1 C1 C2 121.6(2) . .
C3 C2 C1 118.8(2) . .
C2 C3 C4 120.2(2) . .
C3 C4 N2 118.4(2) . .
C3 C4 C5 118.0(2) . .
N2 C4 C5 123.5(2) . .
N1 C5 C4 121.7(2) . .
O1 C6 N3 125.3(2) . .
O1 C6 N2 122.8(2) . .
N3 C6 N2 111.84(18) . .
C12 C7 C8 119.1(2) . .
C12 C7 N3 116.3(2) . .
C8 C7 N3 124.5(2) . .
C9 C8 C7 119.4(2) . .
C8 C9 C10 122.0(2) . .
C11 C10 C9 117.4(2) . .
C11 C10 C13 120.7(2) . .
C9 C10 C13 121.9(2) . .
C12 C11 C10 121.4(2) . .
C11 C12 C7 120.5(2) . .
O2 S1 O2 111.08(14) . 2
O2 S1 O2 108.67(7) . 3
O2 S1 O2 108.67(7) 2 3
O2 S1 O2 108.67(7) . 4
O2 S1 O2 108.67(7) 2 4
O2 S1 O2 111.08(14) 3 4

loop_
_geom_bond_atom_site_label_1
_geom_bond_atom_site_label_2
_geom_bond_distance
_geom_bond_site_symmetry_2
Ag1 N1 2.0941(19) 2_765
Ag1 N1 2.0941(19) .
O1 C6 1.230(3) .
N1 C1 1.334(4) .
N1 C5 1.344(3) .
N2 C6 1.381(3) .
N2 C4 1.393(3) .
N3 C6 1.357(3) .
N3 C7 1.419(3) .
C1 C2 1.391(4) .
C2 C3 1.374(4) .
C3 C4 1.382(3) .
C4 C5 1.394(3) .
C7 C12 1.390(3) .
C7 C8 1.393(3) .
C8 C9 1.386(4) .
C9 C10 1.396(3) .
C10 C11 1.387(3) .
C10 C13 1.514(4) .
C11 C12 1.382(3) .
S1 O2 1.4778(15) .
S1 O2 1.4778(15) 2
S1 O2 1.4778(15) 3
S1 O2 1.4778(15) 4

loop_
_geom_torsion_atom_site_label_1
_geom_torsion_atom_site_label_2
_geom_torsion_atom_site_label_3
_geom_torsion_atom_site_label_4
_geom_torsion
_geom_torsion_site_symmetry_1
N1 Ag1 N1 C1 -147.1(2) 2_765
N1 Ag1 N1 C5 29.42(18) 2_765
C5 N1 C1 C2 0.3(4) .
Ag1 N1 C1 C2 176.7(2) .
N1 C1 C2 C3 -1.5(5) .
C1 C2 C3 C4 1.0(4) .
C2 C3 C4 N2 178.8(2) .
C2 C3 C4 C5 0.5(4) .
C6 N2 C4 C3 160.3(2) .
C6 N2 C4 C5 -21.6(4) .
C1 N1 C5 C4 1.4(4) .
Ag1 N1 C5 C4 -175.23(17) .
C3 C4 C5 N1 -1.7(3) .
N2 C4 C5 N1 -179.9(2) .
C7 N3 C6 O1 -0.5(4) .
C7 N3 C6 N2 180.0(2) .
C4 N2 C6 O1 -0.6(4) .
C4 N2 C6 N3 179.0(2) .
C6 N3 C7 C12 -165.2(2) .
C6 N3 C7 C8 16.8(3) .
C12 C7 C8 C9 -3.8(3) .
N3 C7 C8 C9 174.2(2) .
C7 C8 C9 C10 1.5(3) .
C8 C9 C10 C11 1.9(3) .
C8 C9 C10 C13 -176.5(2) .
C9 C10 C11 C12 -2.9(3) .
C13 C10 C11 C12 175.4(2) .
C10 C11 C12 C7 0.6(3) .
C8 C7 C12 C11 2.8(3) .
N3 C7 C12 C11 -175.4(2) .
